data_9002416
loop_
_publ_author_name
'Brigatti, M. F.'
'Lugli, C.'
'Poppi, L.'
'Foord, E. E.'
'Kile, D. E.'

_publ_section_title
;
 Crystal chemical variations in Li- and Fe-rich micas from
 Pikes Peak batholith (central Colorado)
 Sample: 137
;
_journal_name_full 'American Mineralogist'
_journal_page_first 1275
_journal_page_last 1286
_journal_volume 85
_journal_year 2000
_chemical_formula_sum
;Al1.84 F1.738 Fe0.748 H0.244 K0.944 Li0.973 Mg0.011 Mn0.073 Na0.023 O10.262
 Si3.208
;
_chemical_name_mineral Polylithionite
_space_group_IT_number 5
_symmetry_space_group_name_Hall 'C 2y'
_symmetry_space_group_name_H-M 'C 1 2 1'
_cell_angle_alpha 90
_cell_angle_beta 100.79
_cell_angle_gamma 90
_cell_formula_units_Z 2
_cell_length_a 5.279
_cell_length_b 9.114
_cell_length_c 10.077
_cell_volume 476.261
_database_code_amcsd 0002501
_exptl_crystal_density_diffrn 2.981
_cod_original_formula_sum 'Si3.208 Al1.84 Li.973 Fe.748 Mg.011 Mn.073 Na.023 K.944 O10.262 F1.738 H.244'
_cod_database_code 9002416

loop_
_space_group_symop_operation_xyz
x,y,z
1/2+x,1/2+y,z
-x,y,-z
1/2-x,1/2+y,-z

loop_
_atom_site_aniso_label
_atom_site_aniso_U_11
_atom_site_aniso_U_22
_atom_site_aniso_U_33
_atom_site_aniso_U_12
_atom_site_aniso_U_13
_atom_site_aniso_U_23
SiT1 0.00304 0.00659 0.00887 -0.00013 0.00266 -0.00089
AlT1 0.00304 0.00659 0.00887 -0.00013 0.00266 -0.00089
SiT11 0.00431 0.00671 0.01305 -0.00025 0.00291 -0.00064
AlT11 0.00431 0.00671 0.01305 -0.00025 0.00291 -0.00064
LiM1 0.00823 0.00570 0.01596 0.00000 0.00557 0.00000
AlM1 0.00823 0.00570 0.01596 0.00000 0.00557 0.00000
FeM1 0.00823 0.00570 0.01596 0.00000 0.00557 0.00000
AlM2 0.00874 0.01102 0.01114 0.00633 0.00190 -0.00633
LiM3 0.00304 0.00443 0.01634 0.00000 0.00215 0.00000
MgM3 0.00304 0.00443 0.01634 0.00000 0.00215 0.00000
FeM3 0.00304 0.00443 0.01634 0.00000 0.00215 0.00000
MnM3 0.00304 0.00443 0.01634 0.00000 0.00215 0.00000
NaA 0.02242 0.02280 0.02710 0.00000 0.00507 0.00000
KA 0.02242 0.02280 0.02710 0.00000 0.00507 0.00000
O1 0.02622 0.01241 0.01798 0.00000 0.00101 0.00000
O2 0.01267 0.02660 0.02153 -0.00633 0.00633 -0.00633
O22 0.01393 0.02533 0.01520 0.00507 0.00253 -0.00127
O3 0.00823 0.01140 0.01647 0.00253 0.00355 0.00064
O33 0.00621 0.01520 0.01013 -0.00089 0.00076 0.00064
F4 0.00811 0.00316 0.00963 -0.00329 0.00443 0.00190
O4 0.00811 0.00316 0.00963 -0.00329 0.00443 0.00190
O-H4 0.00811 0.00316 0.00963 -0.00329 0.00443 0.00190

loop_
_atom_site_label
_atom_site_fract_x
_atom_site_fract_y
_atom_site_fract_z
_atom_site_occupancy
_atom_site_type_symbol
_atom_site_attached_hydrogens
SiT1 0.07500 0.16880 0.22830 0.80200 Si 0
AlT1 0.07500 0.16880 0.22830 0.19800 Al 0
SiT11 0.58560 0.33230 0.22800 0.80200 Si 0
AlT11 0.58560 0.33230 0.22800 0.19800 Al 0
LiM1 0.00000 0.99109 0.50000 0.36200 Li 0
AlM1 0.00000 0.99109 0.50000 0.04800 Al 0
FeM1 0.00000 0.99109 0.50000 0.44700 Fe 0
AlM2 0.00000 0.32180 0.50000 1.00000 Al 0
LiM3 0.50000 0.16050 0.50000 0.61100 Li 0
MgM3 0.50000 0.16050 0.50000 0.01100 Mg 0
FeM3 0.50000 0.16050 0.50000 0.30100 Fe 0
MnM3 0.50000 0.16050 0.50000 0.07300 Mn 0
NaA 0.00000 0.50150 0.00000 0.02300 Na 0
KA 0.00000 0.50150 0.00000 0.94400 K 0
O1 0.03730 0.00100 0.17120 1.00000 O 0
O2 0.31900 0.23980 0.17080 1.00000 O 0
O22 0.81730 0.26090 0.16020 1.00000 O 0
O3 0.11460 0.17520 0.39310 1.00000 O 0
O33 0.66270 0.32770 0.39270 1.00000 O 0
F4 0.10920 0.47210 0.39840 0.86900 F 0
O4 0.10920 0.47210 0.39840 0.00900 O 0
O-H4 0.10920 0.47210 0.39840 0.12200 O 1

loop_
_cod_changelog_entry_id
_cod_changelog_entry_author
_cod_changelog_entry_date
_cod_changelog_entry_text
1
;cod-tools version 3.8.0
Id: cif_guess_AMCSD_atom_types 9581 2023-05-17 12:35:41Z saulius
;
2023-05-18T11:37:15+03:00
;Derived atom types and hydrogen counts
from atom names that follow the AMCSD naming convention
(Wat == water, O-H == hydroxyl).
;
2
;cod-tools version 3.10.1
Id: cif_fix_AMCSD_aniso_labels 10200 2024-08-01 14:09:44Z saulius
;
2024-08-02T12:20:19+03:00
;Changed the following '_atom_site_aniso_label' values:
'OH4' -> 'O-H4'
;

loop_
_cod_related_entry_id
_cod_related_entry_database
_cod_related_entry_code
1 AMCSD 0002501
